data_2233666
loop_
_publ_author_name
'Seidlhofer, Beatrix'
'N\"ather, Christian'
'Bensch, Wolfgang'

_publ_section_title
;
 [<i>N</i>,<i>N</i>-Bis(2-aminoethyl)ethane-1,2-diamine](ethane-1,2-diamine)nickel(II)
 thiosulfate trihydrate
;
_journal_coeditor_code WM2582
_journal_issue 2
_journal_name_full 'Acta Crystallographica Section E'
_journal_page_first m167
_journal_page_last m168
_journal_paper_doi 10.1107/S1600536812001651
_journal_volume 68
_journal_year 2012
_chemical_formula_iupac '[Ni (C2 H8 N2) (C6 H18 N4)] S2 O3, 3H2 O'
_chemical_formula_moiety 'C8 H26 N6 Ni 2+, O3 S2 2-, 3(H2 O)'
_chemical_formula_sum 'C8 H32 N6 Ni O6 S2'
_chemical_formula_weight 431.23
_chemical_name_systematic
;
[<i>N</i>,<i>N</i>-Bis(2-aminoethyl)ethane-1,2-diamine](ethane-1,2-
diamine)nickel(II) thiosulfate trihydrate
;
_space_group_IT_number 14
_symmetry_cell_setting monoclinic
_symmetry_space_group_name_Hall '-P 2yn'
_symmetry_space_group_name_H-M 'P 1 21/n 1'
_atom_sites_solution_hydrogens geom
_atom_sites_solution_primary direct
_atom_sites_solution_secondary difmap
_audit_creation_method SHELXL-97
_cell_angle_alpha 90.00
_cell_angle_beta 96.68(2)
_cell_angle_gamma 90.00
_cell_formula_units_Z 4
_cell_length_a 10.890(2)
_cell_length_b 10.0494(17)
_cell_length_c 16.689(3)
_cell_measurement_reflns_used 4358
_cell_measurement_temperature 170(2)
_cell_measurement_theta_max 28.07
_cell_measurement_theta_min 2.37
_cell_volume 1814.0(6)
_computing_cell_refinement 'IPDS Program Package (Stoe & Cie, 1998)'
_computing_data_collection 'IPDS Program Package (Stoe & Cie, 1998)'
_computing_data_reduction 'IPDS Program Package (Stoe & Cie, 1998)'
_computing_molecular_graphics 'SHELXTL (Sheldrick, 2008) and DIAMOND (Brandenburg, 2006)'
_computing_publication_material 'SHELXTL (Sheldrick, 2008)'
_computing_structure_refinement 'SHELXL97 (Sheldrick, 2008)'
_computing_structure_solution 'SHELXS97 (Sheldrick, 2008)'
_diffrn_ambient_temperature 170(2)
_diffrn_measured_fraction_theta_full 0.986
_diffrn_measured_fraction_theta_max 0.986
_diffrn_measurement_device_type 'Stoe IPDS-1'
_diffrn_measurement_method \f
_diffrn_radiation_monochromator graphite
_diffrn_radiation_source 'fine-focus sealed tube'
_diffrn_radiation_type MoK\a
_diffrn_radiation_wavelength 0.71073
_diffrn_reflns_av_R_equivalents 0.0649
_diffrn_reflns_av_sigmaI/netI 0.0329
_diffrn_reflns_limit_h_max 14
_diffrn_reflns_limit_h_min -14
_diffrn_reflns_limit_k_max 13
_diffrn_reflns_limit_k_min -13
_diffrn_reflns_limit_l_max 22
_diffrn_reflns_limit_l_min -22
_diffrn_reflns_number 23884
_diffrn_reflns_theta_full 28.07
_diffrn_reflns_theta_max 28.07
_diffrn_reflns_theta_min 2.37
_diffrn_standards_decay_% 0
_diffrn_standards_interval_time 0
_diffrn_standards_number 0
_exptl_absorpt_coefficient_mu 1.336
_exptl_absorpt_correction_T_max 0.7479
_exptl_absorpt_correction_T_min 0.5585
_exptl_absorpt_correction_type numerical
_exptl_absorpt_process_details '(<i>X-SHAPE</i>; Stoe & Cie, 1998)'
_exptl_crystal_colour pink
_exptl_crystal_density_diffrn 1.579
_exptl_crystal_density_method 'not measured'
_exptl_crystal_description parallelepiped
_exptl_crystal_F_000 920
_exptl_crystal_size_max 0.16
_exptl_crystal_size_mid 0.11
_exptl_crystal_size_min 0.06
_refine_diff_density_max 0.549
_refine_diff_density_min -0.774
_refine_ls_extinction_coef 0.0202(16)
_refine_ls_extinction_expression Fc^*^=kFc[1+0.001xFc^2^\l^3^/sin(2\q)]^-1/4^
_refine_ls_extinction_method 'SHELXL97 (Sheldrick, 2008)'
_refine_ls_goodness_of_fit_ref 1.053
_refine_ls_hydrogen_treatment constr
_refine_ls_matrix_type full
_refine_ls_number_parameters 216
_refine_ls_number_reflns 4358
_refine_ls_number_restraints 2
_refine_ls_restrained_S_all 1.055
_refine_ls_R_factor_all 0.0401
_refine_ls_R_factor_gt 0.0366
_refine_ls_shift/su_max 0.001
_refine_ls_shift/su_mean 0.000
_refine_ls_structure_factor_coef Fsqd
_refine_ls_weighting_details 'calc w=1/[\s^2^(Fo^2^)+(0.0672P)^2^+0.6394P] where P=(Fo^2^+2Fc^2^)/3'
_refine_ls_weighting_scheme calc
_refine_ls_wR_factor_gt 0.0967
_refine_ls_wR_factor_ref 0.0991
_reflns_number_gt 3924
_reflns_number_total 4358
_reflns_threshold_expression I>2sigma(I)
_cod_data_source_file wm2582.cif
_cod_data_source_block I
_cod_original_cell_volume 1813.9(6)
_cod_original_sg_symbol_H-M 'P 21/n'
_cod_database_code 2233666
_cod_database_fobs_code 2233666

loop_
_symmetry_equiv_pos_as_xyz
'x, y, z'
'-x+1/2, y+1/2, -z+1/2'
'-x, -y, -z'
'x-1/2, -y-1/2, z-1/2'

loop_
_atom_site_type_symbol
_atom_site_label
_atom_site_fract_x
_atom_site_fract_y
_atom_site_fract_z
_atom_site_U_iso_or_equiv
_atom_site_adp_type
_atom_site_calc_flag
_atom_site_refinement_flags
_atom_site_occupancy
_atom_site_symmetry_multiplicity
_atom_site_disorder_assembly
_atom_site_disorder_group
Ni Ni1 0.825612(19) 0.70992(2) 0.095341(12) 0.00955(10) Uani d . 1 1 A .
N N1 0.66319(15) 0.77843(15) 0.02610(9) 0.0145(3) Uani d . 1 1 A .
C C1 0.68958(19) 0.91729(19) 0.00384(13) 0.0231(4) Uani d . 1 1 . .
H H1A 0.6888 0.9758 0.0515 0.028 Uiso calc R 1 1 . .
H H1B 0.6249 0.9488 -0.0385 0.028 Uiso calc R 1 1 . .
C C2 0.8153(2) 0.9243(2) -0.02702(13) 0.0260(4) Uani d . 1 1 . .
H H2A 0.8116 0.8783 -0.0797 0.031 Uiso calc R 1 1 . .
H H2B 0.8374 1.0185 -0.0351 0.031 Uiso calc R 1 1 . .
N N2 0.91090(15) 0.86132(16) 0.03095(10) 0.0168(3) Uani d . 1 1 . .
H H1N2 0.9468 0.9241 0.0664 0.020 Uiso calc R 1 1 . .
H H2N2 0.9716 0.8247 0.0039 0.020 Uiso calc R 1 1 . .
C C3 0.56558(18) 0.7694(2) 0.08050(12) 0.0200(4) Uani d . 1 1 . .
H H3A 0.4838 0.7849 0.0493 0.024 Uiso calc R 1 1 . .
H H3B 0.5790 0.8390 0.1226 0.024 Uiso calc R 1 1 . .
C C4 0.56718(18) 0.6330(2) 0.12019(12) 0.0216(4) Uani d . 1 1 . .
H H4A 0.5119 0.6334 0.1633 0.026 Uiso calc R 1 1 . .
H H4B 0.5362 0.5654 0.0797 0.026 Uiso calc R 1 1 . .
N N3 0.69498(15) 0.59804(16) 0.15526(9) 0.0170(3) Uani d . 1 1 . .
H H1N3 0.7082 0.5084 0.1490 0.020 Uiso calc R 1 1 . .
H H2N3 0.7052 0.6171 0.2095 0.020 Uiso calc R 1 1 . .
C C5 0.63530(14) 0.69377(15) -0.04694(9) 0.0204(4) Uani d D 1 1 . .
H H5A 0.6615 0.7413 -0.0941 0.024 Uiso calc R 1 1 A 1
H H5B 0.5448 0.6800 -0.0571 0.024 Uiso calc R 1 1 A 1
C C6 0.69987(14) 0.55683(15) -0.03937(9) 0.0174(4) Uani d PRD 0.85 1 A 1
H H6A 0.6530 0.4959 -0.0076 0.021 Uiso calc PR 0.85 1 A 1
H H6B 0.7018 0.5177 -0.0937 0.021 Uiso calc PR 0.85 1 A 1
C C6' 0.7426(12) 0.6239(15) -0.0703(8) 0.029(3) Uiso d PD 0.15 1 A 2
H H6C 0.7902 0.6853 -0.1013 0.034 Uiso calc PR 0.15 1 A 2
H H6D 0.7142 0.5488 -0.1061 0.034 Uiso calc PR 0.15 1 A 2
N N4 0.82558(15) 0.57175(15) 0.00015(9) 0.0151(3) Uani d D 1 1 . .
H H1N4 0.8765 0.6013 -0.0364 0.018 Uiso calc R 1 1 A 1
H H2N4 0.8548 0.4909 0.0200 0.018 Uiso calc R 1 1 A 1
N N5 0.98383(15) 0.62798(15) 0.15913(9) 0.0155(3) Uani d . 1 1 . .
H H1N5 0.9769 0.5368 0.1607 0.019 Uiso calc R 1 1 A .
H H2N5 1.0523 0.6490 0.1341 0.019 Uiso calc R 1 1 . .
C C7 0.99714(19) 0.6825(2) 0.24186(11) 0.0197(4) Uani d . 1 1 A .
H H7A 1.0827 0.6690 0.2678 0.024 Uiso calc R 1 1 . .
H H7B 0.9399 0.6364 0.2746 0.024 Uiso calc R 1 1 . .
C C8 0.96731(18) 0.8296(2) 0.23676(11) 0.0183(4) Uani d . 1 1 . .
H H8A 0.9727 0.8678 0.2917 0.022 Uiso calc R 1 1 A .
H H8B 1.0280 0.8761 0.2069 0.022 Uiso calc R 1 1 . .
N N6 0.84107(15) 0.84901(15) 0.19495(9) 0.0139(3) Uani d . 1 1 A .
H H1N6 0.8306 0.9350 0.1765 0.017 Uiso calc R 1 1 . .
H H2N6 0.7826 0.8313 0.2291 0.017 Uiso calc R 1 1 . .
S S1 0.59787(4) 0.75756(4) 0.35625(3) 0.01400(12) Uani d . 1 1 . .
S S2 0.77905(5) 0.75258(6) 0.39543(3) 0.02618(14) Uani d . 1 1 . .
O O1 0.58163(15) 0.83268(16) 0.27970(9) 0.0263(3) Uani d . 1 1 . .
O O2 0.53275(14) 0.82554(16) 0.41669(9) 0.0241(3) Uani d . 1 1 . .
O O3 0.55239(16) 0.62002(14) 0.34450(11) 0.0307(4) Uani d . 1 1 . .
O O4 0.70135(19) 0.76209(19) 0.58623(12) 0.0412(5) Uani d . 1 1 . .
H H1O4 0.7540 0.7212 0.6179 0.062 Uiso d R 1 1 . .
H H2O4 0.7245 0.7692 0.5401 0.062 Uiso d R 1 1 . .
O O5 0.31217(17) 0.58765(18) 0.25772(12) 0.0389(4) Uani d . 1 1 . .
H H1O5 0.3829 0.5982 0.2828 0.058 Uiso d R 1 1 . .
H H2O5 0.2956 0.6611 0.2350 0.058 Uiso d R 1 1 . .
O O6 0.3335(2) 0.8638(3) 0.21164(18) 0.0350(9) Uani d P 0.60 1 B 1
H H1O6 0.2996 0.9412 0.2226 0.053 Uiso d R 1 1 B 1
H H2O6 0.4147 0.8758 0.2313 0.053 Uiso d R 1 1 B 1
O O6' 0.3485(2) 0.9043(3) 0.19116(18) 0.0382(16) Uani d PR 0.40 1 B 2

loop_
_atom_site_aniso_label
_atom_site_aniso_U_11
_atom_site_aniso_U_22
_atom_site_aniso_U_33
_atom_site_aniso_U_12
_atom_site_aniso_U_13
_atom_site_aniso_U_23
Ni1 0.00967(15) 0.00919(14) 0.00982(14) -0.00134(7) 0.00127(8) -0.00001(7)
N1 0.0134(8) 0.0142(7) 0.0157(7) 0.0003(5) 0.0006(6) 0.0004(5)
C1 0.0239(10) 0.0156(8) 0.0283(10) 0.0034(7) -0.0032(8) 0.0080(7)
C2 0.0295(11) 0.0240(10) 0.0241(10) -0.0055(8) 0.0023(8) 0.0131(8)
N2 0.0172(8) 0.0159(7) 0.0185(7) -0.0036(6) 0.0073(6) 0.0010(6)
C3 0.0108(9) 0.0257(9) 0.0238(9) 0.0023(7) 0.0029(7) -0.0019(7)
C4 0.0149(9) 0.0245(9) 0.0269(10) -0.0074(7) 0.0090(7) -0.0023(7)
N3 0.0198(8) 0.0151(7) 0.0169(7) -0.0048(6) 0.0056(6) 0.0011(5)
C5 0.0203(10) 0.0245(9) 0.0146(8) -0.0002(7) -0.0051(7) -0.0023(7)
C6 0.0174(10) 0.0182(10) 0.0157(9) -0.0038(8) -0.0015(7) -0.0061(8)
N4 0.0177(8) 0.0131(7) 0.0152(7) -0.0003(6) 0.0041(5) -0.0034(5)
N5 0.0153(7) 0.0126(7) 0.0180(7) 0.0011(6) -0.0007(6) -0.0018(5)
C7 0.0206(10) 0.0228(9) 0.0144(8) 0.0027(8) -0.0033(7) -0.0017(7)
C8 0.0179(9) 0.0190(8) 0.0167(8) -0.0012(7) -0.0038(7) -0.0056(7)
N6 0.0170(7) 0.0118(6) 0.0130(7) -0.0006(5) 0.0023(5) -0.0023(5)
S1 0.0159(2) 0.0109(2) 0.0162(2) 0.00063(15) 0.00616(16) -0.00066(15)
S2 0.0154(3) 0.0291(3) 0.0348(3) 0.0045(2) 0.0061(2) 0.0132(2)
O1 0.0286(8) 0.0301(8) 0.0198(7) 0.0012(6) 0.0007(6) 0.0067(6)
O2 0.0212(7) 0.0251(7) 0.0287(7) 0.0008(6) 0.0141(6) -0.0079(6)
O3 0.0346(9) 0.0130(6) 0.0446(10) -0.0050(6) 0.0046(7) -0.0052(6)
O4 0.0467(12) 0.0387(9) 0.0426(10) 0.0195(9) 0.0234(9) 0.0145(8)
O5 0.0305(9) 0.0374(9) 0.0483(10) 0.0004(7) 0.0025(8) 0.0186(8)
O6 0.0327(18) 0.0252(14) 0.0431(18) -0.0002(12) -0.0129(14) -0.0037(14)
O6' 0.024(2) 0.050(3) 0.038(3) 0.008(2) -0.0087(19) -0.028(3)

loop_
_atom_type_symbol
_atom_type_description
_atom_type_scat_dispersion_real
_atom_type_scat_dispersion_imag
_atom_type_scat_source
C C 0.0033 0.0016 'International Tables Vol C Tables 4.2.6.8 and 6.1.1.4'
H H 0.0000 0.0000 'International Tables Vol C Tables 4.2.6.8 and 6.1.1.4'
N N 0.0061 0.0033 'International Tables Vol C Tables 4.2.6.8 and 6.1.1.4'
S S 0.1246 0.1234 'International Tables Vol C Tables 4.2.6.8 and 6.1.1.4'
Ni Ni 0.3393 1.1124 'International Tables Vol C Tables 4.2.6.8 and 6.1.1.4'
O O 0.0106 0.0060 'International Tables Vol C Tables 4.2.6.8 and 6.1.1.4'

loop_
_geom_angle_atom_site_label_1
_geom_angle_atom_site_label_2
_geom_angle_atom_site_label_3
_geom_angle
N5 Ni1 N4 92.99(6)
N5 Ni1 N1 175.52(6)
N4 Ni1 N1 82.86(6)
N5 Ni1 N2 98.99(6)
N4 Ni1 N2 92.98(6)
N1 Ni1 N2 83.00(6)
N5 Ni1 N3 96.21(6)
N4 Ni1 N3 93.66(6)
N1 Ni1 N3 82.39(6)
N2 Ni1 N3 163.06(6)
N5 Ni1 N6 82.94(6)
N4 Ni1 N6 175.51(6)
N1 Ni1 N6 101.25(6)
N2 Ni1 N6 85.81(6)
N3 Ni1 N6 88.69(6)
C3 N1 C1 112.73(16)
C3 N1 C5 112.01(14)
C1 N1 C5 111.11(14)
C3 N1 Ni1 105.07(11)
C1 N1 Ni1 105.65(11)
C5 N1 Ni1 109.87(11)
N1 C1 C2 109.73(16)
N1 C1 H1A 109.7
C2 C1 H1A 109.7
N1 C1 H1B 109.7
C2 C1 H1B 109.7
H1A C1 H1B 108.2
N2 C2 C1 110.62(16)
N2 C2 H2A 109.5
C1 C2 H2A 109.5
N2 C2 H2B 109.5
C1 C2 H2B 109.5
H2A C2 H2B 108.1
C2 N2 Ni1 108.64(12)
C2 N2 H1N2 110.0
Ni1 N2 H1N2 110.0
C2 N2 H2N2 110.0
Ni1 N2 H2N2 110.0
H1N2 N2 H2N2 108.3
N1 C3 C4 110.49(16)
N1 C3 H3A 109.6
C4 C3 H3A 109.6
N1 C3 H3B 109.6
C4 C3 H3B 109.6
H3A C3 H3B 108.1
N3 C4 C3 110.30(15)
N3 C4 H4A 109.6
C3 C4 H4A 109.6
N3 C4 H4B 109.6
C3 C4 H4B 109.6
H4A C4 H4B 108.1
C4 N3 Ni1 109.44(11)
C4 N3 H1N3 109.8
Ni1 N3 H1N3 109.8
C4 N3 H2N3 109.8
Ni1 N3 H2N3 109.8
H1N3 N3 H2N3 108.2
C6' C5 N1 113.6(6)
N1 C5 C6 113.25(8)
N1 C5 H5A 108.9
C6 C5 H5A 108.9
C6' C5 H5B 134.5
N1 C5 H5B 108.9
C6 C5 H5B 108.9
H5A C5 H5B 107.7
N4 C6 C5 109.90(8)
N4 C6 H6A 109.7
C5 C6 H6A 109.7
N4 C6 H6B 109.7
C5 C6 H6B 109.7
H6A C6 H6B 108.2
C5 C6' N4 113.0(9)
C5 C6' H6C 109.0
N4 C6' H6C 109.0
C5 C6' H6D 109.0
N4 C6' H6D 109.0
H6C C6' H6D 107.8
C6 N4 Ni1 109.06(10)
C6' N4 Ni1 108.0(5)
C6 N4 H1N4 109.9
Ni1 N4 H1N4 109.9
C6 N4 H2N4 109.9
C6' N4 H2N4 138.3
Ni1 N4 H2N4 109.9
H1N4 N4 H2N4 108.3
C7 N5 Ni1 108.42(12)
C7 N5 H1N5 110.0
Ni1 N5 H1N5 110.0
C7 N5 H2N5 110.0
Ni1 N5 H2N5 110.0
H1N5 N5 H2N5 108.4
N5 C7 C8 108.22(15)
N5 C7 H7A 110.1
C8 C7 H7A 110.1
N5 C7 H7B 110.1
C8 C7 H7B 110.1
H7A C7 H7B 108.4
N6 C8 C7 109.67(15)
N6 C8 H8A 109.7
C7 C8 H8A 109.7
N6 C8 H8B 109.7
C7 C8 H8B 109.7
H8A C8 H8B 108.2
C8 N6 Ni1 105.19(11)
C8 N6 H1N6 110.7
Ni1 N6 H1N6 110.7
C8 N6 H2N6 110.7
Ni1 N6 H2N6 110.7
H1N6 N6 H2N6 108.8
O2 S1 O3 110.26(10)
O2 S1 O1 109.74(10)
O3 S1 O1 111.09(10)
O2 S1 S2 108.85(7)
O3 S1 S2 108.82(8)
O1 S1 S2 108.01(7)
H1O4 O4 H2O4 111.2
H1O5 O5 H2O5 104.5
H1O6 O6 H2O6 102.6
H1O6 O6' H2O6 99.6

loop_
_geom_bond_atom_site_label_1
_geom_bond_atom_site_label_2
_geom_bond_distance
_geom_bond_publ_flag
Ni1 N5 2.0865(16) y
Ni1 N4 2.1099(15) y
Ni1 N1 2.1124(16) y
Ni1 N2 2.1364(15) y
Ni1 N3 2.1491(16) y
Ni1 N6 2.1634(15) y
N1 C3 1.479(2) ?
N1 C1 1.481(2) ?
N1 C5 1.489(2) ?
C1 C2 1.519(3) ?
C1 H1A 0.9900 ?
C1 H1B 0.9900 ?
C2 N2 1.479(3) ?
C2 H2A 0.9900 ?
C2 H2B 0.9900 ?
N2 H1N2 0.9200 ?
N2 H2N2 0.9200 ?
C3 C4 1.521(3) ?
C3 H3A 0.9900 ?
C3 H3B 0.9900 ?
C4 N3 1.488(3) ?
C4 H4A 0.9900 ?
C4 H4B 0.9900 ?
N3 H1N3 0.9200 ?
N3 H2N3 0.9200 ?
C5 C6' 1.454(12) ?
C5 C6 1.5439 ?
C5 H5A 0.9900 ?
C5 H5B 0.9900 ?
C6 N4 1.457(2) ?
C6 H6A 0.9900 ?
C6 H6B 0.9900 ?
C6' N4 1.492(12) ?
C6' H6C 0.9900 ?
C6' H6D 0.9900 ?
N4 H1N4 0.9200 ?
N4 H2N4 0.9200 ?
N5 C7 1.477(2) ?
N5 H1N5 0.9200 ?
N5 H2N5 0.9200 ?
C7 C8 1.514(3) ?
C7 H7A 0.9900 ?
C7 H7B 0.9900 ?
C8 N6 1.480(2) ?
C8 H8A 0.9900 ?
C8 H8B 0.9900 ?
N6 H1N6 0.9200 ?
N6 H2N6 0.9200 ?
S1 O2 1.4675(14) ?
S1 O3 1.4736(15) ?
S1 O1 1.4767(15) ?
S1 S2 2.0058(8) ?
O4 H1O4 0.8401 ?
O4 H2O4 0.8400 ?
O5 H1O5 0.8400 ?
O5 H2O5 0.8401 ?
O6 H1O6 0.8898 ?
O6 H2O6 0.9142 ?
O6' H1O6 0.8737 ?
O6' H2O6 0.9683 ?

loop_
_geom_hbond_atom_site_label_D
_geom_hbond_atom_site_label_H
_geom_hbond_atom_site_label_A
_geom_hbond_site_symmetry_A
_geom_hbond_distance_DH
_geom_hbond_distance_HA
_geom_hbond_distance_DA
_geom_hbond_angle_DHA
N2 H1N2 O3 2_655 0.92 2.47 3.324(2) 155.0
N2 H2N2 O2 4_675 0.92 2.25 3.084(2) 150.4
N3 H1N3 S2 2_645 0.92 2.68 3.5921(18) 169.4
N4 H1N4 O2 4_675 0.92 2.09 2.971(2) 160.5
N4 H2N4 O2 2_645 0.92 2.25 3.151(2) 165.1
N4 H2N4 S2 2_645 0.92 3.21 3.8838(17) 131.3
N5 H1N5 O1 2_645 0.92 2.40 3.244(2) 152.9
N5 H1N5 O2 2_645 0.92 2.48 3.289(2) 146.7
N5 H2N5 O4 4_675 0.92 2.09 2.997(3) 167.7
N6 H1N6 O3 2_655 0.92 2.30 3.062(2) 139.5
N6 H2N6 O1 . 0.92 2.44 3.307(2) 158.1
N6 H2N6 S2 . 0.92 2.89 3.6214(17) 137.4
O4 H2O4 S2 . 0.84 2.56 3.390(2) 170.5
O5 H1O5 O3 . 0.84 2.02 2.858(3) 178.7
